data_4134835
loop_
_publ_author_name
'Shima, Takanori'
'Yang, Jimin'
'Luo, Gen'
'Luo, Yi'
'Hou, Zhaomin'

_publ_section_title
;
 Dinitrogen Activation and Hydrogenation by
 C<sub>5</sub>Me<sub>4</sub>SiMe<sub>3</sub>-Ligated Di- and Trinuclear
 Chromium Hydride Complexes.
;
_journal_name_full 'Journal of the American Chemical Society'
_journal_paper_doi 10.1021/jacs.0c02939
_journal_year 2020
_chemical_formula_moiety 'C36 H65 Cr3 N2 Si3'
_chemical_formula_sum 'C36 H65 Cr3 N2 Si3'
_chemical_formula_weight 766.17
_space_group_crystal_system monoclinic
_space_group_IT_number 14
_space_group_name_Hall '-P 2ybc'
_space_group_name_H-M_alt 'P 1 21/c 1'
_atom_sites_solution_hydrogens geom
_atom_sites_solution_primary direct
_audit_creation_date 2019-02-15
_audit_creation_method
;
Olex2 1.2
(compiled 2018.05.29 svn.r3508 for OlexSys, GUI svn.r5506)
;
_cell_angle_alpha 90
_cell_angle_beta 92.239(10)
_cell_angle_gamma 90
_cell_formula_units_Z 8
_cell_length_a 37.955(10)
_cell_length_b 10.840(3)
_cell_length_c 19.797(6)
_cell_measurement_reflns_used 9859
_cell_measurement_temperature 173.15
_cell_measurement_theta_max 24.85
_cell_measurement_theta_min 2.28
_cell_volume 8139(4)
_computing_cell_refinement 'SAINT v8.37A (Bruker, 2015)'
_computing_data_reduction 'SAINT v8.37A (Bruker, 2015)'
_computing_molecular_graphics 'Olex2 (Dolomanov et al., 2009)'
_computing_publication_material 'Olex2 (Dolomanov et al., 2009)'
_computing_structure_refinement 'ShelXL (Sheldrick, 2015)'
_computing_structure_solution 'SIR2004 (Burla et al.,  2007)'
_diffrn_ambient_temperature 173.15
_diffrn_measured_fraction_theta_full 0.999
_diffrn_measured_fraction_theta_max 0.999
_diffrn_measurement_device_type 'Bruker APEX-II CCD'
_diffrn_measurement_method '\f and \w scans'
_diffrn_radiation_type MoK\a
_diffrn_radiation_wavelength 0.71073
_diffrn_reflns_av_R_equivalents 0.1502
_diffrn_reflns_av_unetI/netI 0.0882
_diffrn_reflns_Laue_measured_fraction_full 0.999
_diffrn_reflns_Laue_measured_fraction_max 0.999
_diffrn_reflns_limit_h_max 45
_diffrn_reflns_limit_h_min -45
_diffrn_reflns_limit_k_max 12
_diffrn_reflns_limit_k_min -12
_diffrn_reflns_limit_l_max 23
_diffrn_reflns_limit_l_min -23
_diffrn_reflns_number 102352
_diffrn_reflns_point_group_measured_fraction_full 0.999
_diffrn_reflns_point_group_measured_fraction_max 0.999
_diffrn_reflns_theta_full 25.000
_diffrn_reflns_theta_max 25.000
_diffrn_reflns_theta_min 1.611
_diffrn_standards_number 0
_exptl_absorpt_coefficient_mu 0.901
_exptl_absorpt_correction_T_max 0.6968
_exptl_absorpt_correction_T_min 0.5567
_exptl_absorpt_correction_type multi-scan
_exptl_absorpt_process_details
'SADABS-2014/5 (Bruker,2014/5) was used for absorption correction. wR2(int) was 0.1664 before and 0.1225 after correction. The Ratio of minimum to maximum transmission is 0.7989. The \l/2 correction factor is 0.00150.'
_exptl_crystal_colour brown
_exptl_crystal_colour_primary brown
_exptl_crystal_density_diffrn 1.250
_exptl_crystal_description plate
_exptl_crystal_F_000 3272
_exptl_crystal_size_max 0.4
_exptl_crystal_size_mid 0.3
_exptl_crystal_size_min 0.1
_refine_diff_density_max 0.673
_refine_diff_density_min -0.544
_refine_diff_density_rms 0.107
_refine_ls_extinction_method none
_refine_ls_goodness_of_fit_ref 1.119
_refine_ls_hydrogen_treatment constr
_refine_ls_matrix_type full
_refine_ls_number_parameters 866
_refine_ls_number_reflns 14303
_refine_ls_number_restraints 3
_refine_ls_restrained_S_all 1.119
_refine_ls_R_factor_all 0.1054
_refine_ls_R_factor_gt 0.0774
_refine_ls_shift/su_max 0.000
_refine_ls_shift/su_mean 0.000
_refine_ls_structure_factor_coef Fsqd
_refine_ls_weighting_details 'w=1/[\s^2^(Fo^2^)+(0.0354P)^2^+47.0146P] where P=(Fo^2^+2Fc^2^)/3'
_refine_ls_weighting_scheme calc
_refine_ls_wR_factor_gt 0.1883
_refine_ls_wR_factor_ref 0.2014
_reflns_Friedel_coverage 0.000
_reflns_number_gt 10671
_reflns_number_total 14303
_reflns_threshold_expression 'I > 2\s(I)'
_cod_data_source_file ja0c02939_si_003.cif
_cod_data_source_block Complex7_26018ts
_cod_database_code 4134835
_shelx_shelxl_version_number 2018/3
_shelx_space_group_comment
;
The symmetry employed for this shelxl refinement is uniquely defined
by the following loop, which should always be used as a source of
symmetry information in preference to the above space-group names.
They are only intended as comments.
;
_shelx_estimated_absorpt_t_max 0.915
_shelx_estimated_absorpt_t_min 0.715
_olex2_refinement_description
;
1. Fixed Uiso
 At 1.2 times of:
  All N(H) groups
 At 1.5 times of:
  All C(H,H,H) groups
2. Restrained distances
 Si3-C34 \\sim Si3-C34A
 with sigma of 0.02
 Si3-C36 \\sim Si3-C36A
 with sigma of 0.02
 Si3-C35 \\sim Si3-C35A
 with sigma of 0.02
3. Others
 Sof(C34A)=Sof(H34D)=Sof(H34E)=Sof(H34F)=Sof(C36A)=Sof(H36A)=Sof(H36B)=
 Sof(H36C)=Sof(C35A)=Sof(H35A)=Sof(H3)=Sof(H4)=1-FVAR(1)
 Sof(C34)=Sof(H34A)=Sof(H34B)=Sof(H34C)=Sof(C35)=Sof(H0AA)=Sof(H0AB)=Sof(H0AC)=
 Sof(C36)=Sof(H3AD)=Sof(H3AE)=Sof(H3AF)=FVAR(1)
4.a Ternary CH refined with riding coordinates:
 N1(H1), N2(H2), N3(H), N4(HA)
4.b Idealised Me refined as rotating group:
 C6(H6A,H6B,H6C), C7(H7A,H7B,H7C), C8(H8A,H8B,H8C), C9(H9A,H9B,H9C), C10(H10A,
 H10B,H10C), C11(H11A,H11B,H11C), C12(H12A,H12B,H12C), C18(H18A,H18B,H18C),
 C19(H19A,H19B,H19C), C20(H20A,H20B,H20C), C21(H21A,H21B,H21C), C22(H22A,H22B,
 H22C), C23(H23A,H23B,H23C), C24(H24A,H24B,H24C), C30(H30A,H30B,H30C), C31(H31A,
 H31B,H31C), C32(H32A,H32B,H32C), C33(H33A,H33B,H33C), C34(H34A,H34B,H34C),
 C42(HB,HC,HD), C43(HE,HF,HG), C44(HH,HI,HJ), C45(HK,HL,HM), C46(HN,HO,HP),
 C47(HQ,HR,HS), C48(HT,HU,HV), C54(HW,HX,HY), C55(HZ,H1AA,H2AA), C56(H4AA,H5AA,
 H6AA), C57(H7AA,H8AA,H9AA), C58(H0BA,H1BA,H2BA), C59(H3BA,H4BA,H5BA), C60(H6BA,
 H7BA,H8BA), C66(H9BA,H0CA,H1CA), C67(H2CA,H3CA,H4CA), C68(H5CA,H6CA,H7CA),
 C69(H8CA,H9CA,H0DA), C70(H1DA,H2DA,H3DA), C71(H4DA,H5DA,H6DA), C72(H7DA,H8DA,
 H9DA), C35(H0AA,H0AB,H0AC), C36(H3AD,H3AE,H3AF), C34A(H34D,H34E,H34F),
 C36A(H36A,H36B,H36C), C35A(H35A,H3,H4)
;
_olex2_submission_special_instructions 'No special instructions were received'

loop_
_space_group_symop_operation_xyz
'x, y, z'
'-x, y+1/2, -z+1/2'
'-x, -y, -z'
'x, -y-1/2, z-1/2'

loop_
_atom_site_label
_atom_site_type_symbol
_atom_site_fract_x
_atom_site_fract_y
_atom_site_fract_z
_atom_site_U_iso_or_equiv
_atom_site_adp_type
_atom_site_occupancy
_atom_site_site_symmetry_order
_atom_site_calc_flag
_atom_site_refinement_flags_posn
_atom_site_refinement_flags_adp
_atom_site_refinement_flags_occupancy
_atom_site_disorder_assembly
_atom_site_disorder_group
Cr1 Cr 0.37717(3) 0.93464(9) 0.28874(5) 0.0273(2) Uani 1 1 d . . . . .
Cr2 Cr 0.34257(3) 1.13675(9) 0.30672(5) 0.0261(2) Uani 1 1 d . . . . .
Cr3 Cr 0.41182(2) 1.12841(9) 0.29261(5) 0.0253(2) Uani 1 1 d . . . . .
Si1 Si 0.36919(5) 0.76040(16) 0.13137(9) 0.0310(4) Uani 1 1 d . . . . .
Si2 Si 0.30216(5) 1.2222(2) 0.46624(9) 0.0394(5) Uani 1 1 d . . . . .
Si3 Si 0.46176(5) 1.24990(19) 0.43712(9) 0.0383(5) Uani 1 1 d D . . . .
N1 N 0.37162(12) 1.0827(4) 0.2334(2) 0.0217(10) Uani 1 1 d . . . . .
H1 H 0.367902 1.091820 0.183376 0.026 Uiso 1 1 calc R . . . .
N2 N 0.38079(12) 1.0585(4) 0.3594(2) 0.0231(10) Uani 1 1 d . . . . .
H2 H 0.384410 1.049029 0.409411 0.028 Uiso 1 1 calc R . . . .
C1 C 0.37413(16) 0.7623(5) 0.2255(3) 0.0253(13) Uani 1 1 d . . . . .
C2 C 0.40692(17) 0.7617(5) 0.2630(3) 0.0274(13) Uani 1 1 d . . . . .
C3 C 0.40049(18) 0.7585(5) 0.3331(3) 0.0302(14) Uani 1 1 d . . . . .
C4 C 0.3638(2) 0.7547(5) 0.3405(3) 0.0344(16) Uani 1 1 d . . . . .
C5 C 0.34709(17) 0.7556(5) 0.2754(3) 0.0277(13) Uani 1 1 d . . . . .
C6 C 0.44298(18) 0.7562(7) 0.2337(3) 0.0385(16) Uani 1 1 d . . . . .
H6A H 0.443647 0.811043 0.194373 0.058 Uiso 1 1 calc GR . . . .
H6B H 0.447959 0.671473 0.219708 0.058 Uiso 1 1 calc GR . . . .
H6C H 0.460767 0.782611 0.267880 0.058 Uiso 1 1 calc GR . . . .
C7 C 0.4277(2) 0.7542(7) 0.3900(3) 0.0448(18) Uani 1 1 d . . . . .
H7A H 0.450700 0.778180 0.373261 0.067 Uiso 1 1 calc GR . . . .
H7B H 0.429197 0.670219 0.408295 0.067 Uiso 1 1 calc GR . . . .
H7C H 0.421108 0.811309 0.425741 0.067 Uiso 1 1 calc GR . . . .
C8 C 0.3456(2) 0.7476(7) 0.4066(3) 0.048(2) Uani 1 1 d . . . . .
H8A H 0.359497 0.792264 0.441397 0.071 Uiso 1 1 calc GR . . . .
H8B H 0.343321 0.661003 0.419981 0.071 Uiso 1 1 calc GR . . . .
H8C H 0.322112 0.784769 0.401338 0.071 Uiso 1 1 calc GR . . . .
C9 C 0.30837(19) 0.7420(7) 0.2606(4) 0.0415(17) Uani 1 1 d . . . . .
H9A H 0.295579 0.759987 0.301511 0.062 Uiso 1 1 calc GR . . . .
H9B H 0.303243 0.657324 0.245881 0.062 Uiso 1 1 calc GR . . . .
H9C H 0.300894 0.799650 0.224713 0.062 Uiso 1 1 calc GR . . . .
C10 C 0.3226(2) 0.7642(10) 0.0992(4) 0.064(3) Uani 1 1 d . . . . .
H10A H 0.309533 0.696206 0.119261 0.096 Uiso 1 1 calc GR . . . .
H10B H 0.321698 0.755490 0.049904 0.096 Uiso 1 1 calc GR . . . .
H10C H 0.311837 0.842902 0.111509 0.096 Uiso 1 1 calc GR . . . .
C11 C 0.3892(2) 0.6142(7) 0.1002(4) 0.052(2) Uani 1 1 d . . . . .
H11A H 0.413403 0.606549 0.118950 0.078 Uiso 1 1 calc GR . . . .
H11B H 0.389519 0.616019 0.050724 0.078 Uiso 1 1 calc GR . . . .
H11C H 0.375239 0.543641 0.114580 0.078 Uiso 1 1 calc GR . . . .
C12 C 0.3925(2) 0.8914(7) 0.0916(4) 0.050(2) Uani 1 1 d . . . . .
H12A H 0.388692 0.966956 0.117530 0.075 Uiso 1 1 calc GR . . . .
H12B H 0.383222 0.902726 0.045095 0.075 Uiso 1 1 calc GR . . . .
H12C H 0.417784 0.873538 0.091215 0.075 Uiso 1 1 calc GR . . . .
C13 C 0.30160(16) 1.2202(6) 0.3723(3) 0.0299(14) Uani 1 1 d . . . . .
C14 C 0.31303(17) 1.3141(6) 0.3257(3) 0.0338(15) Uani 1 1 d . . . . .
C15 C 0.30447(18) 1.2729(7) 0.2592(3) 0.0383(17) Uani 1 1 d . . . . .
C16 C 0.28754(17) 1.1589(7) 0.2620(3) 0.0356(16) Uani 1 1 d . . . . .
C17 C 0.28505(16) 1.1249(6) 0.3307(3) 0.0306(14) Uani 1 1 d . . . . .
C18 C 0.3302(2) 1.4335(7) 0.3438(5) 0.057(2) Uani 1 1 d . . . . .
H18A H 0.348689 1.419664 0.378889 0.086 Uiso 1 1 calc GR . . . .
H18B H 0.312533 1.490429 0.360843 0.086 Uiso 1 1 calc GR . . . .
H18C H 0.340586 1.469057 0.303703 0.086 Uiso 1 1 calc GR . . . .
C19 C 0.3112(3) 1.3440(8) 0.1947(4) 0.065(3) Uani 1 1 d . . . . .
H19A H 0.333716 1.387671 0.199787 0.098 Uiso 1 1 calc GR . . . .
H19B H 0.292128 1.403693 0.186193 0.098 Uiso 1 1 calc GR . . . .
H19C H 0.311967 1.286324 0.156699 0.098 Uiso 1 1 calc GR . . . .
C20 C 0.2739(2) 1.0854(9) 0.2016(4) 0.062(2) Uani 1 1 d . . . . .
H20A H 0.292084 1.081216 0.167940 0.093 Uiso 1 1 calc GR . . . .
H20B H 0.252790 1.125478 0.181743 0.093 Uiso 1 1 calc GR . . . .
H20C H 0.267914 1.001723 0.216087 0.093 Uiso 1 1 calc GR . . . .
C21 C 0.2670(2) 1.0109(7) 0.3563(4) 0.0470(18) Uani 1 1 d . . . . .
H21A H 0.263195 0.952217 0.319012 0.071 Uiso 1 1 calc GR . . . .
H21B H 0.244166 1.033782 0.374251 0.071 Uiso 1 1 calc GR . . . .
H21C H 0.281758 0.972626 0.392131 0.071 Uiso 1 1 calc GR . . . .
C22 C 0.3247(3) 1.0862(11) 0.5026(4) 0.093(4) Uani 1 1 d . . . . .
H22A H 0.321057 1.015614 0.472280 0.140 Uiso 1 1 calc GR . . . .
H22B H 0.315109 1.067286 0.546695 0.140 Uiso 1 1 calc GR . . . .
H22C H 0.350012 1.103304 0.508388 0.140 Uiso 1 1 calc GR . . . .
C23 C 0.2556(2) 1.2245(9) 0.4943(4) 0.057(2) Uani 1 1 d . . . . .
H23A H 0.244198 1.301627 0.479534 0.086 Uiso 1 1 calc GR . . . .
H23B H 0.255539 1.218840 0.543689 0.086 Uiso 1 1 calc GR . . . .
H23C H 0.242655 1.154392 0.474314 0.086 Uiso 1 1 calc GR . . . .
C24 C 0.3228(3) 1.3665(12) 0.5023(5) 0.101(4) Uani 1 1 d . . . . .
H24A H 0.348273 1.365046 0.495498 0.152 Uiso 1 1 calc GR . . . .
H24B H 0.318669 1.371091 0.550788 0.152 Uiso 1 1 calc GR . . . .
H24C H 0.312369 1.438675 0.479469 0.152 Uiso 1 1 calc GR . . . .
C25 C 0.45683(15) 1.2300(5) 0.3442(3) 0.0256(13) Uani 1 1 d . . . . .
C26 C 0.44054(17) 1.3099(6) 0.2944(3) 0.0320(14) Uani 1 1 d . . . . .
C27 C 0.44419(17) 1.2577(6) 0.2298(3) 0.0321(15) Uani 1 1 d . . . . .
C28 C 0.46308(17) 1.1448(6) 0.2378(3) 0.0327(15) Uani 1 1 d . . . . .
C29 C 0.47125(16) 1.1289(6) 0.3064(3) 0.0303(14) Uani 1 1 d . . . . .
C30 C 0.4242(2) 1.4349(7) 0.3065(4) 0.0493(19) Uani 1 1 d . . . . .
H30A H 0.409288 1.458297 0.267083 0.074 Uiso 1 1 calc GR . . . .
H30B H 0.442896 1.496327 0.313822 0.074 Uiso 1 1 calc GR . . . .
H30C H 0.409834 1.430896 0.346548 0.074 Uiso 1 1 calc GR . . . .
C31 C 0.4300(2) 1.3090(8) 0.1636(4) 0.056(2) Uani 1 1 d . . . . .
H31A H 0.423696 1.240891 0.132891 0.084 Uiso 1 1 calc GR . . . .
H31B H 0.448118 1.360228 0.143404 0.084 Uiso 1 1 calc GR . . . .
H31C H 0.409110 1.359156 0.171297 0.084 Uiso 1 1 calc GR . . . .
C32 C 0.4754(2) 1.0683(7) 0.1796(3) 0.0465(19) Uani 1 1 d . . . . .
H32A H 0.485864 0.991487 0.196892 0.070 Uiso 1 1 calc GR . . . .
H32B H 0.492961 1.114730 0.155049 0.070 Uiso 1 1 calc GR . . . .
H32C H 0.455202 1.049114 0.148898 0.070 Uiso 1 1 calc GR . . . .
C33 C 0.49379(18) 1.0252(6) 0.3354(4) 0.0396(16) Uani 1 1 d . . . . .
H33A H 0.479772 0.974479 0.365268 0.059 Uiso 1 1 calc GR . . . .
H33B H 0.514033 1.059776 0.361131 0.059 Uiso 1 1 calc GR . . . .
H33C H 0.502179 0.974113 0.298449 0.059 Uiso 1 1 calc GR . . . .
C34 C 0.4589(11) 1.096(2) 0.4795(17) 0.063(11) Uani 0.49(6) 1 d D . P A 1
H34A H 0.439065 1.049025 0.459114 0.094 Uiso 0.49(6) 1 calc GR . P A 1
H34B H 0.455204 1.107505 0.527800 0.094 Uiso 0.49(6) 1 calc GR . P A 1
H34C H 0.480831 1.050037 0.473738 0.094 Uiso 0.49(6) 1 calc GR . P A 1
Cr4 Cr 0.12419(3) 0.44496(9) 0.30560(5) 0.0280(2) Uani 1 1 d . . . . .
Cr5 Cr 0.08755(3) 0.63576(10) 0.30624(5) 0.0276(2) Uani 1 1 d . . . . .
Cr6 Cr 0.15512(3) 0.65608(10) 0.33179(5) 0.0292(2) Uani 1 1 d . . . . .
Si4 Si 0.13764(5) 0.27098(18) 0.15032(9) 0.0368(4) Uani 1 1 d . . . . .
Si5 Si 0.03289(5) 0.74865(19) 0.44071(9) 0.0367(4) Uani 1 1 d . . . . .
Si6 Si 0.19934(5) 0.72633(19) 0.49710(10) 0.0403(5) Uani 1 1 d . . . . .
N3 N 0.11848(13) 0.5653(4) 0.3771(2) 0.0254(11) Uani 1 1 d . . . . .
H H 0.114677 0.553297 0.426380 0.031 Uiso 1 1 calc R . . . .
N4 N 0.12816(12) 0.5951(5) 0.2529(2) 0.0253(11) Uani 1 1 d . . . . .
HA H 0.131991 0.606721 0.203631 0.030 Uiso 1 1 calc R . . . .
C37 C 0.13131(17) 0.2742(6) 0.2428(3) 0.0302(14) Uani 1 1 d . . . . .
C38 C 0.15696(18) 0.2712(6) 0.2984(3) 0.0327(15) Uani 1 1 d . . . . .
C39 C 0.13956(19) 0.2696(6) 0.3602(3) 0.0339(15) Uani 1 1 d . . . . .
C40 C 0.10260(17) 0.2657(5) 0.3448(3) 0.0292(14) Uani 1 1 d . . . . .
C41 C 0.09713(17) 0.2680(6) 0.2740(3) 0.0308(14) Uani 1 1 d . . . . .
C42 C 0.19685(19) 0.2650(8) 0.2931(4) 0.050(2) Uani 1 1 d . . . . .
HB H 0.204401 0.325625 0.259937 0.076 Uiso 1 1 calc GR . . . .
HC H 0.203622 0.182096 0.278738 0.076 Uiso 1 1 calc GR . . . .
HD H 0.208191 0.283235 0.337312 0.076 Uiso 1 1 calc GR . . . .
C43 C 0.1556(2) 0.2692(7) 0.4298(3) 0.052(2) Uani 1 1 d . . . . .
HE H 0.180767 0.288655 0.428139 0.078 Uiso 1 1 calc GR . . . .
HF H 0.152711 0.187430 0.449986 0.078 Uiso 1 1 calc GR . . . .
HG H 0.143920 0.331105 0.457182 0.078 Uiso 1 1 calc GR . . . .
C44 C 0.0742(2) 0.2585(7) 0.3974(3) 0.0441(18) Uani 1 1 d . . . . .
HH H 0.078477 0.322596 0.431610 0.066 Uiso 1 1 calc GR . . . .
HI H 0.075044 0.177187 0.419034 0.066 Uiso 1 1 calc GR . . . .
HJ H 0.050974 0.270974 0.375150 0.066 Uiso 1 1 calc GR . . . .
C45 C 0.06219(19) 0.2576(7) 0.2369(4) 0.0446(18) Uani 1 1 d . . . . .
HK H 0.043895 0.294151 0.264211 0.067 Uiso 1 1 calc GR . . . .
HL H 0.056730 0.170484 0.228507 0.067 Uiso 1 1 calc GR . . . .
HM H 0.063028 0.301478 0.193708 0.067 Uiso 1 1 calc GR . . . .
C46 C 0.1132(2) 0.3961(8) 0.1054(4) 0.056(2) Uani 1 1 d . . . . .
HN H 0.087988 0.388829 0.113926 0.084 Uiso 1 1 calc GR . . . .
HO H 0.116663 0.389426 0.056774 0.084 Uiso 1 1 calc GR . . . .
HP H 0.121893 0.476163 0.121806 0.084 Uiso 1 1 calc GR . . . .
C47 C 0.1193(3) 0.1219(8) 0.1154(4) 0.071(3) Uani 1 1 d . . . . .
HQ H 0.134318 0.053320 0.131146 0.106 Uiso 1 1 calc GR . . . .
HR H 0.118725 0.124877 0.065894 0.106 Uiso 1 1 calc GR . . . .
HS H 0.095367 0.109871 0.130962 0.106 Uiso 1 1 calc GR . . . .
C48 C 0.1845(2) 0.2858(13) 0.1277(5) 0.093(4) Uani 1 1 d . . . . .
HT H 0.193434 0.366808 0.142012 0.140 Uiso 1 1 calc GR . . . .
HU H 0.186210 0.277308 0.078692 0.140 Uiso 1 1 calc GR . . . .
HV H 0.198438 0.220984 0.150561 0.140 Uiso 1 1 calc GR . . . .
C49 C 0.04070(16) 0.7321(6) 0.3491(3) 0.0280(13) Uani 1 1 d . . . . .
C50 C 0.05766(17) 0.8148(6) 0.3030(3) 0.0328(15) Uani 1 1 d . . . . .
C51 C 0.05561(18) 0.7629(6) 0.2378(3) 0.0352(16) Uani 1 1 d . . . . .
C52 C 0.03708(17) 0.6488(6) 0.2409(3) 0.0323(15) Uani 1 1 d . . . . .
C53 C 0.02800(16) 0.6295(6) 0.3079(3) 0.0304(14) Uani 1 1 d . . . . .
C54 C 0.0728(2) 0.9401(7) 0.3192(4) 0.0501(19) Uani 1 1 d . . . . .
HW H 0.083695 0.939350 0.364831 0.075 Uiso 1 1 calc GR . . . .
HX H 0.053848 1.001684 0.316771 0.075 Uiso 1 1 calc GR . . . .
HY H 0.090541 0.960859 0.286453 0.075 Uiso 1 1 calc GR . . . .
C55 C 0.0700(2) 0.8145(8) 0.1748(4) 0.053(2) Uani 1 1 d . . . . .
HZ H 0.090564 0.865946 0.186384 0.080 Uiso 1 1 calc GR . . . .
H1AA H 0.051848 0.864769 0.151348 0.080 Uiso 1 1 calc GR . . . .
H2AA H 0.076919 0.746904 0.145334 0.080 Uiso 1 1 calc GR . . . .
C56 C 0.0270(2) 0.5705(8) 0.1805(3) 0.050(2) Uani 1 1 d . . . . .
H4AA H 0.047513 0.560128 0.152409 0.075 Uiso 1 1 calc GR . . . .
H5AA H 0.007963 0.610915 0.153961 0.075 Uiso 1 1 calc GR . . . .
H6AA H 0.019011 0.489557 0.195661 0.075 Uiso 1 1 calc GR . . . .
C57 C 0.00626(18) 0.5226(7) 0.3323(4) 0.0430(17) Uani 1 1 d . . . . .
H7AA H 0.002371 0.463251 0.295481 0.065 Uiso 1 1 calc GR . . . .
H8AA H -0.016518 0.553260 0.346944 0.065 Uiso 1 1 calc GR . . . .
H9AA H 0.018830 0.482180 0.370421 0.065 Uiso 1 1 calc GR . . . .
C58 C -0.0151(2) 0.7757(11) 0.4521(5) 0.077(3) Uani 1 1 d . . . . .
H0BA H -0.022076 0.853814 0.430676 0.116 Uiso 1 1 calc GR . . . .
H1BA H -0.019568 0.779303 0.500482 0.116 Uiso 1 1 calc GR . . . .
H2BA H -0.028698 0.708027 0.431203 0.116 Uiso 1 1 calc GR . . . .
C59 C 0.0467(2) 0.6069(8) 0.4890(4) 0.060(2) Uani 1 1 d . . . . .
H3BA H 0.044966 0.535047 0.458997 0.089 Uiso 1 1 calc GR . . . .
H4BA H 0.031145 0.595202 0.526871 0.089 Uiso 1 1 calc GR . . . .
H5BA H 0.071045 0.616417 0.506262 0.089 Uiso 1 1 calc GR . . . .
C60 C 0.0568(3) 0.8843(9) 0.4796(4) 0.079(3) Uani 1 1 d . . . . .
H6BA H 0.082262 0.869512 0.479724 0.118 Uiso 1 1 calc GR . . . .
H7BA H 0.049488 0.895622 0.526134 0.118 Uiso 1 1 calc GR . . . .
H8BA H 0.051097 0.958733 0.453243 0.118 Uiso 1 1 calc GR . . . .
C61 C 0.19720(17) 0.7343(6) 0.4034(3) 0.0337(15) Uani 1 1 d . . . . .
C62 C 0.18155(19) 0.8349(7) 0.3642(4) 0.0416(17) Uani 1 1 d . . . . .
C63 C 0.1873(2) 0.8166(9) 0.2958(4) 0.055(2) Uani 1 1 d . . . . .
C64 C 0.20698(18) 0.7090(9) 0.2893(4) 0.050(2) Uani 1 1 d . . . . .
C65 C 0.21408(17) 0.6565(7) 0.3553(3) 0.0397(17) Uani 1 1 d . . . . .
C66 C 0.1645(2) 0.9469(7) 0.3944(5) 0.064(2) Uani 1 1 d . . . . .
H9BA H 0.152974 0.995857 0.358233 0.096 Uiso 1 1 calc GR . . . .
H0CA H 0.182522 0.996996 0.418151 0.096 Uiso 1 1 calc GR . . . .
H1CA H 0.146885 0.920445 0.426284 0.096 Uiso 1 1 calc GR . . . .
C67 C 0.1753(3) 0.9018(10) 0.2392(5) 0.087(4) Uani 1 1 d . . . . .
H2CA H 0.165535 0.852889 0.201276 0.131 Uiso 1 1 calc GR . . . .
H3CA H 0.195346 0.950169 0.224378 0.131 Uiso 1 1 calc GR . . . .
H4CA H 0.157078 0.957498 0.255332 0.131 Uiso 1 1 calc GR . . . .
C68 C 0.2188(2) 0.6540(12) 0.2242(4) 0.084(4) Uani 1 1 d . . . . .
H5CA H 0.234839 0.584848 0.234177 0.126 Uiso 1 1 calc GR . . . .
H6CA H 0.231143 0.716913 0.198475 0.126 Uiso 1 1 calc GR . . . .
H7CA H 0.198263 0.624424 0.197451 0.126 Uiso 1 1 calc GR . . . .
C69 C 0.2359(2) 0.5465(9) 0.3707(5) 0.069(3) Uani 1 1 d . . . . .
H8CA H 0.222126 0.486824 0.395913 0.103 Uiso 1 1 calc GR . . . .
H9CA H 0.256822 0.570838 0.398105 0.103 Uiso 1 1 calc GR . . . .
H0DA H 0.243190 0.508938 0.328501 0.103 Uiso 1 1 calc GR . . . .
C70 C 0.2189(4) 0.5792(11) 0.5315(5) 0.104(4) Uani 1 1 d . . . . .
H1DA H 0.202033 0.511702 0.524272 0.156 Uiso 1 1 calc GR . . . .
H2DA H 0.224446 0.588559 0.579985 0.156 Uiso 1 1 calc GR . . . .
H3DA H 0.240608 0.560413 0.508132 0.156 Uiso 1 1 calc GR . . . .
C71 C 0.2292(3) 0.8533(11) 0.5287(5) 0.086(3) Uani 1 1 d . . . . .
H4DA H 0.251022 0.851996 0.503698 0.129 Uiso 1 1 calc GR . . . .
H5DA H 0.234871 0.841190 0.576933 0.129 Uiso 1 1 calc GR . . . .
H6DA H 0.217420 0.932929 0.521836 0.129 Uiso 1 1 calc GR . . . .
C72 C 0.1551(3) 0.7439(12) 0.5340(5) 0.089(4) Uani 1 1 d . . . . .
H7DA H 0.144358 0.821633 0.518430 0.134 Uiso 1 1 calc GR . . . .
H8DA H 0.157689 0.744439 0.583425 0.134 Uiso 1 1 calc GR . . . .
H9DA H 0.139933 0.674840 0.519446 0.134 Uiso 1 1 calc GR . . . .
C35 C 0.4237(10) 1.340(4) 0.4689(12) 0.073(11) Uani 0.49(6) 1 d D . P A 1
H0AA H 0.424026 1.423393 0.450125 0.109 Uiso 0.49(6) 1 calc GR . P A 1
H0AB H 0.425610 1.344071 0.518351 0.109 Uiso 0.49(6) 1 calc GR . P A 1
H0AC H 0.401592 1.298908 0.454861 0.109 Uiso 0.49(6) 1 calc GR . P A 1
C36 C 0.5037(10) 1.333(6) 0.461(2) 0.118(19) Uani 0.49(6) 1 d D . P A 1
H3AD H 0.523377 1.294922 0.438309 0.177 Uiso 0.49(6) 1 calc GR . P A 1
H3AE H 0.508070 1.327854 0.510302 0.177 Uiso 0.49(6) 1 calc GR . P A 1
H3AF H 0.501642 1.419818 0.447796 0.177 Uiso 0.49(6) 1 calc GR . P A 1
C34A C 0.4483(10) 1.113(2) 0.4871(14) 0.053(8) Uani 0.51(6) 1 d D . P A 2
H34D H 0.422846 1.115209 0.493244 0.079 Uiso 0.51(6) 1 calc GR . P A 2
H34E H 0.460807 1.113452 0.531371 0.079 Uiso 0.51(6) 1 calc GR . P A 2
H34F H 0.454295 1.037026 0.462858 0.079 Uiso 0.51(6) 1 calc GR . P A 2
C36A C 0.5101(5) 1.277(3) 0.4569(16) 0.054(7) Uani 0.51(6) 1 d D . P A 2
H36A H 0.523397 1.202611 0.446796 0.081 Uiso 0.51(6) 1 calc GR . P A 2
H36B H 0.513611 1.297920 0.504879 0.081 Uiso 0.51(6) 1 calc GR . P A 2
H36C H 0.518310 1.345788 0.429294 0.081 Uiso 0.51(6) 1 calc GR . P A 2
C35A C 0.4393(10) 1.390(2) 0.4698(14) 0.067(8) Uani 0.51(6) 1 d D . P A 2
H35A H 0.448490 1.463941 0.447658 0.100 Uiso 0.51(6) 1 calc GR . P A 2
H3 H 0.443900 1.396710 0.518742 0.100 Uiso 0.51(6) 1 calc GR . P A 2
H4 H 0.413883 1.384065 0.460104 0.100 Uiso 0.51(6) 1 calc GR . P A 2

loop_
_atom_site_aniso_label
_atom_site_aniso_U_11
_atom_site_aniso_U_22
_atom_site_aniso_U_33
_atom_site_aniso_U_23
_atom_site_aniso_U_13
_atom_site_aniso_U_12
Cr1 0.0417(6) 0.0165(5) 0.0234(5) 0.0003(4) -0.0016(4) 0.0003(4)
Cr2 0.0243(5) 0.0297(5) 0.0246(5) 0.0028(4) 0.0046(4) 0.0077(4)
Cr3 0.0227(5) 0.0309(5) 0.0221(5) 0.0027(4) 0.0009(4) -0.0062(4)
Si1 0.0380(10) 0.0295(9) 0.0250(9) -0.0039(7) -0.0030(7) 0.0012(8)
Si2 0.0370(11) 0.0519(12) 0.0296(9) -0.0032(9) 0.0063(8) 0.0075(9)
Si3 0.0446(11) 0.0452(11) 0.0249(9) -0.0043(8) -0.0025(8) -0.0024(9)
N1 0.024(3) 0.023(2) 0.019(2) 0.0034(19) 0.0014(19) 0.001(2)
N2 0.026(3) 0.021(3) 0.022(2) 0.001(2) 0.001(2) -0.003(2)
C1 0.033(3) 0.015(3) 0.028(3) 0.002(2) 0.001(3) 0.002(2)
C2 0.038(4) 0.014(3) 0.030(3) -0.001(2) -0.003(3) 0.005(3)
C3 0.047(4) 0.011(3) 0.032(3) 0.000(2) -0.006(3) 0.004(3)
C4 0.061(5) 0.015(3) 0.027(3) -0.002(2) -0.004(3) -0.002(3)
C5 0.037(4) 0.018(3) 0.028(3) 0.001(2) 0.001(3) -0.003(3)
C6 0.036(4) 0.040(4) 0.039(4) -0.001(3) -0.007(3) 0.003(3)
C7 0.061(5) 0.038(4) 0.034(4) -0.001(3) -0.015(3) 0.007(4)
C8 0.078(6) 0.040(4) 0.025(3) 0.005(3) 0.007(3) -0.011(4)
C9 0.044(4) 0.040(4) 0.041(4) 0.000(3) 0.003(3) -0.001(3)
C10 0.046(5) 0.107(8) 0.038(4) -0.008(5) -0.012(4) 0.003(5)
C11 0.077(6) 0.039(4) 0.040(4) -0.015(3) -0.008(4) 0.007(4)
C12 0.071(6) 0.042(4) 0.036(4) 0.001(3) 0.007(4) 0.002(4)
C13 0.026(3) 0.032(3) 0.032(3) -0.001(3) 0.001(3) 0.007(3)
C14 0.034(4) 0.025(3) 0.044(4) 0.002(3) 0.010(3) 0.013(3)
C15 0.037(4) 0.046(4) 0.032(4) 0.015(3) 0.004(3) 0.017(3)
C16 0.028(3) 0.050(4) 0.029(3) -0.002(3) 0.000(3) 0.010(3)
C17 0.019(3) 0.038(4) 0.035(3) -0.001(3) 0.003(3) 0.006(3)
C18 0.049(5) 0.037(4) 0.087(6) 0.002(4) 0.019(4) 0.003(4)
C19 0.087(7) 0.060(6) 0.049(5) 0.031(4) 0.013(4) 0.021(5)
C20 0.056(5) 0.085(7) 0.044(5) -0.014(4) -0.004(4) 0.015(5)
C21 0.048(5) 0.042(4) 0.052(4) -0.005(3) 0.007(4) -0.008(4)
C22 0.117(9) 0.126(10) 0.038(5) 0.016(5) 0.013(5) 0.078(8)
C23 0.050(5) 0.078(6) 0.046(4) 0.006(4) 0.016(4) 0.014(4)
C24 0.119(10) 0.131(11) 0.055(6) -0.036(6) 0.012(6) -0.051(8)
C25 0.024(3) 0.026(3) 0.028(3) 0.000(2) 0.004(2) -0.005(3)
C26 0.032(4) 0.024(3) 0.040(4) -0.001(3) 0.002(3) -0.011(3)
C27 0.033(4) 0.038(4) 0.026(3) 0.009(3) -0.003(3) -0.015(3)
C28 0.031(4) 0.042(4) 0.026(3) -0.008(3) 0.012(3) -0.015(3)
C29 0.020(3) 0.035(4) 0.036(3) -0.007(3) -0.001(3) -0.007(3)
C30 0.054(5) 0.033(4) 0.061(5) 0.006(4) 0.002(4) 0.002(4)
C31 0.076(6) 0.057(5) 0.034(4) 0.023(4) -0.015(4) -0.026(4)
C32 0.044(4) 0.062(5) 0.033(4) -0.013(3) 0.013(3) -0.015(4)
C33 0.034(4) 0.038(4) 0.047(4) -0.003(3) 0.002(3) 0.008(3)
C34 0.11(3) 0.058(14) 0.025(10) 0.015(10) 0.038(14) 0.030(14)
Cr4 0.0376(6) 0.0215(5) 0.0254(5) 0.0008(4) 0.0053(4) 0.0005(4)
Cr5 0.0226(5) 0.0368(6) 0.0235(5) 0.0051(4) 0.0023(4) 0.0074(4)
Cr6 0.0244(5) 0.0346(6) 0.0283(5) 0.0018(4) -0.0003(4) -0.0075(4)
Si4 0.0451(11) 0.0412(11) 0.0245(9) 0.0007(8) 0.0066(8) 0.0077(9)
Si5 0.0381(11) 0.0466(12) 0.0258(9) -0.0043(8) 0.0068(8) 0.0043(9)
Si6 0.0405(11) 0.0455(12) 0.0346(10) 0.0007(9) -0.0014(8) -0.0025(9)
N3 0.025(3) 0.025(3) 0.027(3) 0.000(2) 0.004(2) 0.001(2)
N4 0.022(3) 0.031(3) 0.023(2) 0.005(2) 0.002(2) 0.002(2)
C37 0.041(4) 0.026(3) 0.025(3) 0.001(3) 0.008(3) 0.004(3)
C38 0.042(4) 0.030(3) 0.027(3) -0.006(3) -0.001(3) 0.014(3)
C39 0.056(5) 0.020(3) 0.026(3) 0.003(2) -0.002(3) 0.006(3)
C40 0.039(4) 0.021(3) 0.028(3) 0.001(2) 0.009(3) 0.001(3)
C41 0.035(4) 0.026(3) 0.032(3) 0.003(3) 0.003(3) -0.002(3)
C42 0.043(4) 0.066(5) 0.042(4) -0.008(4) -0.008(3) 0.019(4)
C43 0.076(6) 0.052(5) 0.027(4) 0.003(3) -0.008(4) 0.018(4)
C44 0.061(5) 0.036(4) 0.037(4) -0.001(3) 0.025(3) -0.009(4)
C45 0.036(4) 0.045(4) 0.052(4) 0.000(4) -0.004(3) -0.004(3)
C46 0.083(6) 0.052(5) 0.034(4) 0.001(3) 0.009(4) 0.009(4)
C47 0.129(9) 0.048(5) 0.035(4) -0.008(4) 0.008(5) 0.001(5)
C48 0.049(6) 0.180(13) 0.052(5) 0.008(7) 0.023(4) 0.009(7)
C49 0.023(3) 0.034(4) 0.027(3) 0.003(3) 0.004(2) 0.001(3)
C50 0.028(3) 0.037(4) 0.034(3) 0.003(3) 0.004(3) 0.011(3)
C51 0.037(4) 0.041(4) 0.029(3) 0.008(3) 0.004(3) 0.017(3)
C52 0.030(3) 0.047(4) 0.020(3) -0.003(3) -0.005(2) 0.013(3)
C53 0.021(3) 0.036(4) 0.034(3) -0.004(3) 0.002(3) 0.003(3)
C54 0.052(5) 0.039(4) 0.059(5) 0.007(4) 0.003(4) -0.003(4)
C55 0.061(5) 0.062(5) 0.037(4) 0.017(4) 0.012(4) 0.024(4)
C56 0.052(5) 0.067(5) 0.032(4) -0.017(4) -0.006(3) 0.019(4)
C57 0.034(4) 0.044(4) 0.051(4) 0.001(3) 0.004(3) -0.007(3)
C58 0.052(5) 0.123(9) 0.058(5) 0.002(6) 0.021(4) 0.033(6)
C59 0.072(6) 0.073(6) 0.034(4) 0.006(4) 0.003(4) 0.013(5)
C60 0.118(9) 0.074(7) 0.045(5) -0.028(5) 0.003(5) -0.023(6)
C61 0.029(3) 0.033(4) 0.038(4) -0.003(3) -0.008(3) -0.010(3)
C62 0.040(4) 0.036(4) 0.047(4) 0.010(3) -0.009(3) -0.015(3)
C63 0.047(5) 0.076(6) 0.041(4) 0.021(4) -0.015(4) -0.033(5)
C64 0.023(4) 0.092(7) 0.037(4) -0.006(4) 0.009(3) -0.029(4)
C65 0.021(3) 0.063(5) 0.034(4) -0.009(3) -0.005(3) -0.006(3)
C66 0.072(6) 0.032(4) 0.086(6) 0.002(4) -0.029(5) 0.000(4)
C67 0.088(7) 0.099(8) 0.072(6) 0.049(6) -0.027(6) -0.048(6)
C68 0.047(5) 0.162(11) 0.044(5) -0.026(6) 0.023(4) -0.036(6)
C69 0.045(5) 0.085(7) 0.076(6) -0.034(5) -0.014(4) 0.015(5)
C70 0.156(12) 0.094(9) 0.062(6) 0.023(6) -0.012(7) 0.025(8)
C71 0.093(8) 0.113(9) 0.050(5) -0.008(6) -0.015(5) -0.045(7)
C72 0.058(6) 0.145(11) 0.067(6) 0.000(7) 0.015(5) -0.006(7)
C35 0.10(2) 0.08(2) 0.035(10) -0.016(12) 0.003(13) 0.040(18)
C36 0.14(3) 0.14(4) 0.077(19) -0.03(3) -0.01(2) -0.07(3)
C34A 0.062(17) 0.066(14) 0.032(12) -0.025(10) 0.013(11) -0.007(12)
C36A 0.052(12) 0.072(18) 0.036(11) 0.000(12) -0.025(8) -0.031(10)
C35A 0.095(19) 0.052(13) 0.054(12) -0.035(11) 0.007(12) -0.004(12)

loop_
_atom_type_symbol
_atom_type_description
_atom_type_scat_dispersion_real
_atom_type_scat_dispersion_imag
_atom_type_scat_source
C C 0.0033 0.0016 'International Tables Vol C Tables 4.2.6.8 and 6.1.1.4'
H H 0.0000 0.0000 'International Tables Vol C Tables 4.2.6.8 and 6.1.1.4'
Cr Cr 0.3209 0.6236 'International Tables Vol C Tables 4.2.6.8 and 6.1.1.4'
N N 0.0061 0.0033 'International Tables Vol C Tables 4.2.6.8 and 6.1.1.4'
Si Si 0.0817 0.0704 'International Tables Vol C Tables 4.2.6.8 and 6.1.1.4'

loop_
_geom_angle_atom_site_label_1
_geom_angle_atom_site_label_2
_geom_angle_atom_site_label_3
_geom_angle
_geom_angle_site_symmetry_1
_geom_angle_site_symmetry_3
_geom_angle_publ_flag
Cr3 Cr1 Cr2 63.22(4) . . ?
N1 Cr1 Cr2 48.38(14) . . ?
N1 Cr1 Cr3 50.60(14) . . ?
N1 Cr1 C1 111.6(2) . . ?
N1 Cr1 C2 126.9(2) . . ?
N1 Cr1 C3 160.5(2) . . ?
N1 Cr1 C4 160.0(2) . . ?
N1 Cr1 C5 126.7(2) . . ?
N2 Cr1 Cr2 48.42(14) . . ?
N2 Cr1 Cr3 50.82(14) . . ?
N2 Cr1 N1 80.7(2) . . ?
N2 Cr1 C1 167.7(2) . . ?
N2 Cr1 C2 135.7(2) . . ?
N2 Cr1 C3 106.7(2) . . ?
N2 Cr1 C4 106.3(2) . . ?
N2 Cr1 C5 134.4(2) . . ?
C1 Cr1 Cr2 139.89(16) . . ?
C1 Cr1 Cr3 137.46(16) . . ?
C1 Cr1 C2 36.9(2) . . ?
C1 Cr1 C3 61.8(2) . . ?
C1 Cr1 C4 62.0(2) . . ?
C1 Cr1 C5 37.6(2) . . ?
C2 Cr1 Cr2 174.85(16) . . ?
C2 Cr1 Cr3 116.19(17) . . ?
C2 Cr1 C3 36.6(2) . . ?
C2 Cr1 C4 60.7(2) . . ?
C2 Cr1 C5 61.0(2) . . ?
C3 Cr1 Cr2 148.52(17) . . ?
C3 Cr1 Cr3 120.21(17) . . ?
C3 Cr1 C4 36.1(2) . . ?
C4 Cr1 Cr2 122.82(18) . . ?
C4 Cr1 Cr3 147.38(17) . . ?
C5 Cr1 Cr2 119.09(17) . . ?
C5 Cr1 Cr3 174.76(16) . . ?
C5 Cr1 C3 60.7(2) . . ?
C5 Cr1 C4 36.4(2) . . ?
Cr1 Cr2 Cr3 56.40(4) . . ?
N1 Cr2 Cr1 48.46(14) . . ?
N1 Cr2 Cr3 47.13(14) . . ?
N1 Cr2 N2 80.57(19) . . ?
N1 Cr2 C13 166.9(2) . . ?
N1 Cr2 C14 132.7(2) . . ?
N1 Cr2 C15 105.0(2) . . ?
N1 Cr2 C16 106.4(2) . . ?
N1 Cr2 C17 136.1(2) . . ?
N2 Cr2 Cr1 48.17(14) . . ?
N2 Cr2 Cr3 47.29(14) . . ?
N2 Cr2 C13 112.5(2) . . ?
N2 Cr2 C14 130.1(2) . . ?
N2 Cr2 C15 164.6(2) . . ?
N2 Cr2 C16 156.7(2) . . ?
N2 Cr2 C17 124.7(2) . . ?
C13 Cr2 Cr1 141.70(17) . . ?
C13 Cr2 Cr3 141.46(17) . . ?
C13 Cr2 C14 37.5(2) . . ?
C13 Cr2 C17 37.5(2) . . ?
C14 Cr2 Cr1 178.26(19) . . ?
C14 Cr2 Cr3 123.01(18) . . ?
C15 Cr2 Cr1 145.17(19) . . ?
C15 Cr2 Cr3 126.99(18) . . ?
C15 Cr2 C13 62.0(2) . . ?
C15 Cr2 C14 36.6(3) . . ?
C15 Cr2 C16 36.2(3) . . ?
C15 Cr2 C17 60.9(2) . . ?
C16 Cr2 Cr1 120.32(19) . . ?
C16 Cr2 Cr3 150.44(17) . . ?
C16 Cr2 C13 62.2(2) . . ?
C16 Cr2 C14 61.1(3) . . ?
C16 Cr2 C17 36.6(2) . . ?
C17 Cr2 Cr1 118.80(17) . . ?
C17 Cr2 Cr3 171.97(17) . . ?
C17 Cr2 C14 61.6(2) . . ?
Cr1 Cr3 Cr2 60.38(4) . . ?
N1 Cr3 Cr1 50.53(14) . . ?
N1 Cr3 Cr2 46.99(13) . . ?
N1 Cr3 N2 80.22(19) . . ?
N1 Cr3 C25 164.0(2) . . ?
N1 Cr3 C26 126.8(2) . . ?
N1 Cr3 C27 104.8(2) . . ?
N1 Cr3 C28 113.4(2) . . ?
N1 Cr3 C29 145.7(2) . . ?
N2 Cr3 Cr1 50.21(14) . . ?
N2 Cr3 Cr2 46.98(14) . . ?
N2 Cr3 C25 110.5(2) . . ?
N2 Cr3 C26 129.2(2) . . ?
N2 Cr3 C27 164.4(2) . . ?
N2 Cr3 C28 154.5(2) . . ?
N2 Cr3 C29 122.9(2) . . ?
C25 Cr3 Cr1 145.44(16) . . ?
C25 Cr3 Cr2 132.40(16) . . ?
C25 Cr3 C26 37.2(2) . . ?
C25 Cr3 C27 61.8(2) . . ?
C25 Cr3 C28 61.9(2) . . ?
C25 Cr3 C29 37.4(2) . . ?
C26 Cr3 Cr1 176.84(18) . . ?
C26 Cr3 Cr2 116.72(18) . . ?
C26 Cr3 C27 36.4(2) . . ?
C26 Cr3 C28 61.0(2) . . ?
C26 Cr3 C29 61.0(2) . . ?
C27 Cr3 Cr1 143.66(17) . . ?
C27 Cr3 Cr2 126.61(18) . . ?
C27 Cr3 C28 36.6(2) . . ?
C28 Cr3 Cr1 120.99(17) . . ?
C28 Cr3 Cr2 156.53(18) . . ?
C29 Cr3 Cr1 122.10(17) . . ?
C29 Cr3 Cr2 166.85(16) . . ?
C29 Cr3 C27 60.4(2) . . ?
C29 Cr3 C28 35.8(2) . . ?
C1 Si1 C11 108.2(3) . . ?
C10 Si1 C1 113.5(3) . . ?
C10 Si1 C11 107.4(4) . . ?
C10 Si1 C12 107.4(4) . . ?
C12 Si1 C1 112.5(3) . . ?
C12 Si1 C11 107.5(4) . . ?
C13 Si2 C23 108.8(3) . . ?
C13 Si2 C24 112.2(4) . . ?
C22 Si2 C13 111.7(4) . . ?
C22 Si2 C23 109.0(5) . . ?
C22 Si2 C24 109.7(6) . . ?
C23 Si2 C24 105.1(5) . . ?
C25 Si3 C34 109.5(12) . . ?
C25 Si3 C35 110.2(8) . . ?
C25 Si3 C36 111.1(16) . . ?
C25 Si3 C34A 114.4(9) . . ?
C25 Si3 C36A 106.5(10) . . ?
C25 Si3 C35A 114.1(9) . . ?
C34 Si3 C36 112(2) . . ?
C35 Si3 C34 104.7(13) . . ?
C35 Si3 C36 108.8(15) . . ?
C34A Si3 C36A 107.4(14) . . ?
C34A Si3 C35A 109.1(12) . . ?
C35A Si3 C36A 104.6(12) . . ?
Cr1 N1 Cr3 78.87(18) . . ?
Cr2 N1 Cr1 83.16(18) . . ?
Cr2 N1 Cr3 85.88(19) . . ?
Cr1 N2 Cr2 83.41(19) . . ?
Cr1 N2 Cr3 78.97(18) . . ?
Cr2 N2 Cr3 85.72(19) . . ?
Si1 C1 Cr1 124.5(3) . . ?
C2 C1 Cr1 71.9(3) . . ?
C2 C1 Si1 124.9(5) . . ?
C2 C1 C5 105.7(5) . . ?
C5 C1 Cr1 71.7(3) . . ?
C5 C1 Si1 129.2(5) . . ?
C1 C2 Cr1 71.3(3) . . ?
C1 C2 C6 126.0(6) . . ?
C3 C2 Cr1 72.1(3) . . ?
C3 C2 C1 109.3(6) . . ?
C3 C2 C6 124.7(6) . . ?
C6 C2 Cr1 126.1(4) . . ?
C2 C3 Cr1 71.3(3) . . ?
C2 C3 C7 126.6(6) . . ?
C4 C3 Cr1 72.0(3) . . ?
C4 C3 C2 108.1(6) . . ?
C4 C3 C7 125.3(6) . . ?
C7 C3 Cr1 124.4(4) . . ?
C3 C4 Cr1 71.9(4) . . ?
C3 C4 C5 108.4(6) . . ?
C3 C4 C8 125.6(6) . . ?
C5 C4 Cr1 71.5(3) . . ?
C5 C4 C8 126.0(7) . . ?
C8 C4 Cr1 123.7(4) . . ?
C1 C5 Cr1 70.7(3) . . ?
C1 C5 C9 125.9(6) . . ?
C4 C5 Cr1 72.1(3) . . ?
C4 C5 C1 108.5(6) . . ?
C4 C5 C9 125.5(6) . . ?
C9 C5 Cr1 126.6(4) . . ?
Si2 C13 Cr2 126.9(3) . . ?
C14 C13 Cr2 71.6(3) . . ?
C14 C13 Si2 129.5(5) . . ?
C17 C13 Cr2 71.3(3) . . ?
C17 C13 Si2 124.4(5) . . ?
C17 C13 C14 105.7(5) . . ?
C13 C14 Cr2 70.9(3) . . ?
C13 C14 C18 126.5(7) . . ?
C15 C14 Cr2 71.1(4) . . ?
C15 C14 C13 107.9(6) . . ?
C15 C14 C18 125.6(7) . . ?
C18 C14 Cr2 124.4(5) . . ?
C14 C15 Cr2 72.4(4) . . ?
C14 C15 C19 125.5(7) . . ?
C16 C15 Cr2 72.0(4) . . ?
C16 C15 C14 109.4(6) . . ?
C16 C15 C19 125.1(7) . . ?
C19 C15 Cr2 123.9(5) . . ?
C15 C16 Cr2 71.8(4) . . ?
C15 C16 C17 108.4(6) . . ?
C15 C16 C20 125.5(7) . . ?
C17 C16 Cr2 71.9(4) . . ?
C17 C16 C20 126.1(7) . . ?
C20 C16 Cr2 122.7(5) . . ?
C13 C17 Cr2 71.2(3) . . ?
C13 C17 C21 125.8(6) . . ?
C16 C17 Cr2 71.4(4) . . ?
C16 C17 C13 108.5(6) . . ?
C16 C17 C21 125.6(6) . . ?
C21 C17 Cr2 125.0(5) . . ?
Si3 C25 Cr3 123.7(3) . . ?
C26 C25 Cr3 71.5(3) . . ?
C26 C25 Si3 129.5(5) . . ?
C26 C25 C29 105.3(5) . . ?
C29 C25 Cr3 71.9(3) . . ?
C29 C25 Si3 125.1(5) . . ?
C25 C26 Cr3 71.2(3) . . ?
C25 C26 C30 126.9(6) . . ?
C27 C26 Cr3 72.5(3) . . ?
C27 C26 C25 109.1(6) . . ?
C27 C26 C30 123.9(6) . . ?
C30 C26 Cr3 125.8(5) . . ?
C26 C27 Cr3 71.1(3) . . ?
C26 C27 C28 108.1(5) . . ?
C26 C27 C31 126.8(7) . . ?
C28 C27 Cr3 71.9(3) . . ?
C28 C27 C31 125.1(6) . . ?
C31 C27 Cr3 121.6(5) . . ?
C27 C28 Cr3 71.5(3) . . ?
C27 C28 C32 123.9(6) . . ?
C29 C28 Cr3 71.7(3) . . ?
C29 C28 C27 107.8(5) . . ?
C29 C28 C32 127.9(7) . . ?
C32 C28 Cr3 128.2(4) . . ?
C25 C29 Cr3 70.6(3) . . ?
C25 C29 C33 126.0(6) . . ?
C28 C29 Cr3 72.5(4) . . ?
C28 C29 C25 109.7(6) . . ?
C28 C29 C33 124.2(6) . . ?
C33 C29 Cr3 126.2(4) . . ?
Cr5 Cr4 Cr6 61.25(4) . . ?
N3 Cr4 Cr5 50.30(15) . . ?
N3 Cr4 Cr6 47.93(14) . . ?
N3 Cr4 C37 166.7(2) . . ?
N3 Cr4 C38 133.0(2) . . ?
N3 Cr4 C39 104.6(2) . . ?
N3 Cr4 C40 106.0(2) . . ?
N3 Cr4 C41 135.4(2) . . ?
N4 Cr4 Cr5 50.39(14) . . ?
N4 Cr4 Cr6 47.89(15) . . ?
N4 Cr4 N3 80.9(2) . . ?
N4 Cr4 C37 112.3(2) . . ?
N4 Cr4 C38 127.5(2) . . ?
N4 Cr4 C39 160.2(2) . . ?
N4 Cr4 C40 160.5(2) . . ?
N4 Cr4 C41 127.5(2) . . ?
C37 Cr4 Cr5 139.81(17) . . ?
C37 Cr4 Cr6 140.02(17) . . ?
C37 Cr4 C38 37.2(2) . . ?
C37 Cr4 C39 62.4(2) . . ?
C37 Cr4 C40 62.3(2) . . ?
C37 Cr4 C41 37.8(2) . . ?
C38 Cr4 Cr5 176.65(16) . . ?
C38 Cr4 Cr6 119.80(18) . . ?
C39 Cr4 Cr5 146.31(17) . . ?
C39 Cr4 Cr6 122.52(18) . . ?
C39 Cr4 C38 36.5(2) . . ?
C39 Cr4 C40 36.8(2) . . ?
C39 Cr4 C41 61.4(2) . . ?
C40 Cr4 Cr5 120.16(17) . . ?
C40 Cr4 Cr6 148.34(16) . . ?
C40 Cr4 C38 60.9(2) . . ?
C41 Cr4 Cr5 117.37(17) . . ?
C41 Cr4 Cr6 175.23(16) . . ?
C41 Cr4 C38 61.3(2) . . ?
C41 Cr4 C40 36.4(2) . . ?
Cr4 Cr5 Cr6 61.69(4) . . ?
N3 Cr5 Cr4 50.09(14) . . ?
N3 Cr5 Cr6 48.13(14) . . ?
N3 Cr5 N4 80.5(2) . . ?
N3 Cr5 C49 111.8(2) . . ?
N3 Cr5 C50 130.4(2) . . ?
N3 Cr5 C51 165.3(2) . . ?
N3 Cr5 C52 154.7(2) . . ?
N3 Cr5 C53 123.5(2) . . ?
N4 Cr5 Cr4 50.02(15) . . ?
N4 Cr5 Cr6 48.07(15) . . ?
N4 Cr5 C49 163.4(2) . . ?
N4 Cr5 C50 126.0(2) . . ?
N4 Cr5 C51 103.3(2) . . ?
N4 Cr5 C52 111.8(2) . . ?
N4 Cr5 C53 144.2(2) . . ?
C49 Cr5 Cr4 146.51(16) . . ?
C49 Cr5 Cr6 132.27(17) . . ?
C49 Cr5 C52 61.7(2) . . ?
C49 Cr5 C53 37.4(2) . . ?
C50 Cr5 Cr4 175.86(17) . . ?
C50 Cr5 Cr6 115.13(18) . . ?
C50 Cr5 C49 37.5(2) . . ?
C50 Cr5 C51 36.4(2) . . ?
C50 Cr5 C52 61.1(2) . . ?
C50 Cr5 C53 61.5(2) . . ?
C51 Cr5 Cr4 142.33(17) . . ?
C51 Cr5 Cr6 124.60(19) . . ?
C51 Cr5 C49 61.9(2) . . ?
C51 Cr5 C52 36.7(3) . . ?
C51 Cr5 C53 60.8(2) . . ?
C52 Cr5 Cr4 120.43(17) . . ?
C52 Cr5 Cr6 155.08(17) . . ?
C53 Cr5 Cr4 122.21(17) . . ?
C53 Cr5 Cr6 167.54(16) . . ?
C53 Cr5 C52 35.9(2) . . ?
Cr5 Cr6 Cr4 57.06(4) . . ?
N3 Cr6 Cr4 47.71(14) . . ?
N3 Cr6 Cr5 48.11(15) . . ?
N3 Cr6 C61 113.6(2) . . ?
N3 Cr6 C62 128.1(2) . . ?
N3 Cr6 C63 159.8(3) . . ?
N3 Cr6 C64 162.3(3) . . ?
N3 Cr6 C65 128.5(2) . . ?
N4 Cr6 Cr4 47.66(15) . . ?
N4 Cr6 Cr5 48.19(14) . . ?
N4 Cr6 N3 80.6(2) . . ?
N4 Cr6 C61 165.1(2) . . ?
N4 Cr6 C62 137.0(2) . . ?
N4 Cr6 C63 106.4(2) . . ?
N4 Cr6 C64 103.1(2) . . ?
N4 Cr6 C65 130.4(2) . . ?
C61 Cr6 Cr4 138.93(18) . . ?
C61 Cr6 Cr5 145.12(18) . . ?
C61 Cr6 C62 37.4(2) . . ?
C61 Cr6 C65 37.1(2) . . ?
C62 Cr6 Cr4 174.95(18) . . ?
C62 Cr6 Cr5 123.3(2) . . ?
C62 Cr6 C65 61.1(3) . . ?
C63 Cr6 Cr4 148.9(2) . . ?
C63 Cr6 Cr5 123.1(2) . . ?
C63 Cr6 C61 62.0(2) . . ?
C63 Cr6 C62 35.9(3) . . ?
C63 Cr6 C65 61.3(3) . . ?
C64 Cr6 Cr4 122.9(2) . . ?
C64 Cr6 Cr5 145.1(2) . . ?
C64 Cr6 C61 62.0(3) . . ?
C64 Cr6 C62 60.1(3) . . ?
C64 Cr6 C63 36.0(3) . . ?
C64 Cr6 C65 37.2(3) . . ?
C65 Cr6 Cr4 118.3(2) . . ?
C65 Cr6 Cr5 175.2(2) . . ?
C37 Si4 C47 108.6(3) . . ?
C46 Si4 C37 112.2(3) . . ?
C46 Si4 C47 106.4(4) . . ?
C46 Si4 C48 106.8(5) . . ?
C48 Si4 C37 113.5(4) . . ?
C48 Si4 C47 109.2(5) . . ?
C49 Si5 C58 109.1(4) . . ?
C49 Si5 C59 111.5(3) . . ?
C49 Si5 C60 112.5(4) . . ?
C58 Si5 C59 108.7(4) . . ?
C58 Si5 C60 106.6(5) . . ?
C59 Si5 C60 108.2(5) . . ?
C61 Si6 C70 113.8(4) . . ?
C61 Si6 C71 107.5(4) . . ?
C61 Si6 C72 112.4(4) . . ?
C71 Si6 C70 106.1(6) . . ?
C72 Si6 C70 107.2(6) . . ?
C72 Si6 C71 109.7(5) . . ?
Cr4 N3 Cr5 79.61(19) . . ?
Cr4 N3 Cr6 84.36(19) . . ?
Cr5 N3 Cr6 83.77(19) . . ?
Cr4 N4 Cr5 79.59(18) . . ?
Cr4 N4 Cr6 84.45(19) . . ?
Cr6 N4 Cr5 83.74(19) . . ?
Si4 C37 Cr4 125.7(3) . . ?
C38 C37 Cr4 71.9(3) . . ?
C38 C37 Si4 130.0(5) . . ?
C38 C37 C41 105.2(5) . . ?
C41 C37 Cr4 71.2(3) . . ?
C41 C37 Si4 124.6(5) . . ?
C37 C38 Cr4 70.9(3) . . ?
C37 C38 C42 126.4(6) . . ?
C39 C38 Cr4 71.3(3) . . ?
C39 C38 C37 109.7(6) . . ?
C39 C38 C42 123.9(6) . . ?
C42 C38 Cr4 126.2(5) . . ?
C38 C39 Cr4 72.2(4) . . ?
C38 C39 C40 107.7(6) . . ?
C38 C39 C43 128.0(7) . . ?
C40 C39 Cr4 71.8(3) . . ?
C40 C39 C43 124.3(6) . . ?
C43 C39 Cr4 122.5(5) . . ?
C39 C40 Cr4 71.4(3) . . ?
C39 C40 C44 124.7(6) . . ?
C41 C40 Cr4 71.6(3) . . ?
C41 C40 C39 108.5(5) . . ?
C41 C40 C44 126.7(6) . . ?
C44 C40 Cr4 123.6(4) . . ?
C37 C41 Cr4 71.0(3) . . ?
C37 C41 C45 125.6(6) . . ?
C40 C41 Cr4 72.0(4) . . ?
C40 C41 C37 108.8(6) . . ?
C40 C41 C45 125.5(6) . . ?
C45 C41 Cr4 125.9(5) . . ?
Si5 C49 Cr5 124.8(3) . . ?
C50 C49 Cr5 70.9(3) . . ?
C50 C49 Si5 130.3(5) . . ?
C50 C49 C53 105.5(5) . . ?
C53 C49 Cr5 71.5(3) . . ?
C53 C49 Si5 124.1(5) . . ?
C49 C50 Cr5 71.6(4) . . ?
C49 C50 C54 126.9(6) . . ?
C51 C50 Cr5 72.0(4) . . ?
C51 C50 C49 108.7(6) . . ?
C51 C50 C54 124.3(6) . . ?
C54 C50 Cr5 125.9(5) . . ?
C50 C51 Cr5 71.6(4) . . ?
C50 C51 C52 108.5(5) . . ?
C50 C51 C55 127.5(7) . . ?
C52 C51 Cr5 72.4(4) . . ?
C52 C51 C55 124.1(6) . . ?
C55 C51 Cr5 121.8(5) . . ?
C51 C52 Cr5 70.9(4) . . ?
C51 C52 C56 124.4(6) . . ?
C53 C52 Cr5 71.6(3) . . ?
C53 C52 C51 108.1(6) . . ?
C53 C52 C56 127.3(7) . . ?
C56 C52 Cr5 126.9(5) . . ?
C49 C53 Cr5 71.0(3) . . ?
C49 C53 C57 125.5(6) . . ?
C52 C53 Cr5 72.4(4) . . ?
C52 C53 C49 109.2(6) . . ?
C52 C53 C57 125.1(6) . . ?
C57 C53 Cr5 125.8(5) . . ?
Si6 C61 Cr6 127.8(3) . . ?
C62 C61 Cr6 71.4(4) . . ?
C62 C61 Si6 124.8(5) . . ?
C65 C61 Cr6 71.7(4) . . ?
C65 C61 Si6 129.1(5) . . ?
C65 C61 C62 105.6(6) . . ?
C61 C62 Cr6 71.1(4) . . ?
C61 C62 C66 124.4(7) . . ?
C63 C62 Cr6 71.8(4) . . ?
C63 C62 C61 109.6(7) . . ?
C63 C62 C66 125.7(7) . . ?
C66 C62 Cr6 127.5(5) . . ?
C62 C63 Cr6 72.3(4) . . ?
C62 C63 C67 125.4(10) . . ?
C64 C63 Cr6 71.5(4) . . ?
C64 C63 C62 108.3(7) . . ?
C64 C63 C67 126.3(9) . . ?
C67 C63 Cr6 123.6(6) . . ?
C63 C64 Cr6 72.5(4) . . ?
C63 C64 C65 109.2(6) . . ?
C63 C64 C68 126.2(8) . . ?
C65 C64 Cr6 72.3(4) . . ?
C65 C64 C68 124.6(9) . . ?
C68 C64 Cr6 121.0(5) . . ?
C61 C65 Cr6 71.1(4) . . ?
C61 C65 C69 126.5(7) . . ?
C64 C65 Cr6 70.5(4) . . ?
C64 C65 C61 107.2(7) . . ?
C64 C65 C69 126.2(7) . . ?
C69 C65 Cr6 125.5(6) . . ?

loop_
_geom_bond_atom_site_label_1
_geom_bond_atom_site_label_2
_geom_bond_distance
_geom_bond_site_symmetry_2
_geom_bond_publ_flag
Cr1 Cr2 2.5862(14) . ?
Cr1 Cr3 2.4780(14) . ?
Cr1 N1 1.950(5) . ?
Cr1 N2 1.940(5) . ?
Cr1 C1 2.249(6) . ?
Cr1 C2 2.257(6) . ?
Cr1 C3 2.268(6) . ?
Cr1 C4 2.270(6) . ?
Cr1 C5 2.262(6) . ?
Cr2 Cr3 2.6559(15) . ?
Cr2 N1 1.947(5) . ?
Cr2 N2 1.947(5) . ?
Cr2 C13 2.254(6) . ?
Cr2 C14 2.264(6) . ?
Cr2 C15 2.247(6) . ?
Cr2 C16 2.250(6) . ?
Cr2 C17 2.256(6) . ?
Cr3 N1 1.952(5) . ?
Cr3 N2 1.957(5) . ?
Cr3 C25 2.244(6) . ?
Cr3 C26 2.248(6) . ?
Cr3 C27 2.267(6) . ?
Cr3 C28 2.272(6) . ?
Cr3 C29 2.261(6) . ?
Si1 C1 1.865(6) . ?
Si1 C10 1.858(8) . ?
Si1 C11 1.873(7) . ?
Si1 C12 1.864(8) . ?
Si2 C13 1.859(6) . ?
Si2 C22 1.838(9) . ?
Si2 C23 1.874(8) . ?
Si2 C24 1.879(11) . ?
Si3 C25 1.854(6) . ?
Si3 C34 1.875(14) . ?
Si3 C35 1.871(15) . ?
Si3 C36 1.876(17) . ?
Si3 C34A 1.869(15) . ?
Si3 C36A 1.883(14) . ?
Si3 C35A 1.872(15) . ?
C1 C2 1.424(9) . ?
C1 C5 1.454(8) . ?
C2 C3 1.420(9) . ?
C2 C6 1.509(9) . ?
C3 C4 1.407(10) . ?
C3 C7 1.500(9) . ?
C4 C5 1.414(9) . ?
C4 C8 1.505(9) . ?
C5 C9 1.495(9) . ?
C13 C14 1.452(9) . ?
C13 C17 1.449(9) . ?
C14 C15 1.415(10) . ?
C14 C18 1.486(10) . ?
C15 C16 1.395(10) . ?
C15 C19 1.520(9) . ?
C16 C17 1.416(9) . ?
C16 C20 1.511(10) . ?
C17 C21 1.512(9) . ?
C25 C26 1.434(9) . ?
C25 C29 1.446(8) . ?
C26 C27 1.410(9) . ?
C26 C30 1.513(9) . ?
C27 C28 1.425(10) . ?
C27 C31 1.503(9) . ?
C28 C29 1.394(9) . ?
C28 C32 1.508(9) . ?
C29 C33 1.512(9) . ?
Cr4 Cr5 2.4926(15) . ?
Cr4 Cr6 2.6149(15) . ?
Cr4 N3 1.944(5) . ?
Cr4 N4 1.942(5) . ?
Cr4 C37 2.252(6) . ?
Cr4 C38 2.264(6) . ?
Cr4 C39 2.252(6) . ?
Cr4 C40 2.258(6) . ?
Cr4 C41 2.253(6) . ?
Cr5 Cr6 2.6038(15) . ?
Cr5 N3 1.950(5) . ?
Cr5 N4 1.952(5) . ?
Cr5 C49 2.256(6) . ?
Cr5 C50 2.247(6) . ?
Cr5 C51 2.253(6) . ?
Cr5 C52 2.273(6) . ?
Cr5 C53 2.263(6) . ?
Cr6 N3 1.950(5) . ?
Cr6 N4 1.949(5) . ?
Cr6 C61 2.259(6) . ?
Cr6 C62 2.264(7) . ?
Cr6 C63 2.258(7) . ?
Cr6 C64 2.245(6) . ?
Cr6 C65 2.268(6) . ?
Si4 C37 1.857(6) . ?
Si4 C46 1.851(8) . ?
Si4 C47 1.880(9) . ?
Si4 C48 1.856(9) . ?
Si5 C49 1.858(6) . ?
Si5 C58 1.865(8) . ?
Si5 C59 1.872(8) . ?
Si5 C60 1.878(9) . ?
Si6 C61 1.855(7) . ?
Si6 C70 1.877(11) . ?
Si6 C71 1.875(9) . ?
Si6 C72 1.868(9) . ?
C37 C38 1.440(9) . ?
C37 C41 1.459(9) . ?
C38 C39 1.413(9) . ?
C38 C42 1.523(10) . ?
C39 C40 1.424(10) . ?
C39 C43 1.485(9) . ?
C40 C41 1.410(9) . ?
C40 C44 1.529(8) . ?
C41 C45 1.495(9) . ?
C49 C50 1.448(9) . ?
C49 C53 1.450(9) . ?
C50 C51 1.407(9) . ?
C50 C54 1.504(10) . ?
C51 C52 1.425(10) . ?
C51 C55 1.489(9) . ?
C52 C53 1.399(9) . ?
C52 C56 1.504(9) . ?
C53 C57 1.513(9) . ?
C61 C62 1.452(10) . ?
C61 C65 1.442(10) . ?
C62 C63 1.395(11) . ?
C62 C66 1.510(11) . ?
C63 C64 1.393(12) . ?
C63 C67 1.509(11) . ?
C64 C65 1.440(11) . ?
C64 C68 1.506(11) . ?
C65 C69 1.477(11) . ?
